data_7012326
loop_
_publ_author_name
'Asahara, Masahiro'
'Taomoto, Shoichiro'
'Tanaka, Masahito'
'Erabi, Tatsuo'
'Wada, Masanori'

_publ_section_title
;
 Dependence of the rotational barrier of the Ar-group in RArTeX2 on the
 R-group [Ar = 2,6-(MeO)2C6H3; R = Me, Et, i-Pr; X = Cl, Br, I]
;
_journal_issue 5
_journal_name_full 'Dalton Transactions'
_journal_page_first 973
_journal_paper_doi 10.1039/b210033a
_journal_year 2003
_chemical_formula_moiety 'C11 H16 Cl2 O2 Te '
_chemical_formula_sum 'C11 H16 Cl2 O2 Te'
_chemical_formula_weight 378.75
_space_group_IT_number 61
_symmetry_cell_setting orthorhombic
_symmetry_Int_Tables_number 61
_symmetry_space_group_name_Hall '-P 2ac 2ab'
_symmetry_space_group_name_H-M 'P b c a'
_audit_creation_date 2002-10-07
_audit_creation_method 'by CrystalStructure v2.00'
_cell_angle_alpha 90
_cell_angle_beta 90
_cell_angle_gamma 90
_cell_formula_units_Z 8
_cell_length_a 7.0124(4)
_cell_length_b 15.1295(5)
_cell_length_c 26.187(1)
_cell_measurement_reflns_used 27712
_cell_measurement_temperature 173.1
_cell_measurement_theta_max 27.3
_cell_measurement_theta_min 1.6
_cell_volume 2778.3(2)
_computing_cell_refinement PROCESS-AUTO
_computing_data_collection PROCESS-AUTO
_computing_data_reduction CrystalStructure
_computing_publication_material 'CrystalStructure Ver. 2.00'
_computing_structure_refinement CRYSTALS
_computing_structure_solution SIR92
_diffrn_detector_area_resol_mean 10.00
_diffrn_measured_fraction_theta_full 0.9708
_diffrn_measured_fraction_theta_max 0.9983
_diffrn_measurement_device_type 'Rigaku RAXIS-RAPID'
_diffrn_measurement_method \w
_diffrn_radiation_type 'Mo K\a'
_diffrn_radiation_wavelength 0.7107
_diffrn_reflns_av_R_equivalents 0.038
_diffrn_reflns_limit_h_max 9
_diffrn_reflns_limit_h_min -9
_diffrn_reflns_limit_k_max 19
_diffrn_reflns_limit_k_min -19
_diffrn_reflns_limit_l_max 33
_diffrn_reflns_limit_l_min -33
_diffrn_reflns_number 22595
_diffrn_reflns_theta_full 27.50
_diffrn_reflns_theta_max 27.22
_exptl_absorpt_coefficient_mu 2.510
_exptl_absorpt_correction_type none
_exptl_crystal_colour colorless
_exptl_crystal_density_diffrn 1.811
_exptl_crystal_density_method 'not measured'
_exptl_crystal_description block
_exptl_crystal_size_max 0.30
_exptl_crystal_size_mid 0.30
_exptl_crystal_size_min 0.20
_refine_diff_density_max 0.64
_refine_diff_density_min -0.45
_refine_ls_extinction_method none
_refine_ls_goodness_of_fit_ref 1.024
_refine_ls_hydrogen_treatment refall
_refine_ls_number_parameters 161
_refine_ls_number_reflns 3078
_refine_ls_R_factor_gt 0.0240
_refine_ls_shift/su_max 0.0000
_refine_ls_structure_factor_coef Fsqd
_refine_ls_weighting_details 'w = 1/[0.002Fo^2^ + 1.000\s^2^(Fo)]/(4Fo^2^)'
_refine_ls_weighting_scheme calc
_refine_ls_wR_factor_ref 0.1080
_reflns_number_gt 2725
_reflns_number_total 3521
_reflns_threshold_expression F^2^>2.0\s(F^2^)
_cod_data_source_file b210033a.txt
_cod_data_source_block '_i-PrPhiTeCl2__'
_cod_original_sg_symbol_H-M Pbca
_cod_original_formula_sum 'C11 H16 Cl2 O2 Te '
_cod_database_code 7012326

loop_
_symmetry_equiv_pos_as_xyz
x,y,z
-x,-y,-z
-x+1/2,y+1/2,z
x+1/2,-y+1/2,-z
x,-y+1/2,z+1/2
-x,y+1/2,-z+1/2
-x+1/2,-y,z+1/2
x+1/2,y,-z+1/2

loop_
_atom_site_label
_atom_site_type_symbol
_atom_site_fract_x
_atom_site_fract_y
_atom_site_fract_z
_atom_site_U_iso_or_equiv
_atom_site_adp_type
_atom_site_occupancy
_atom_site_symmetry_multiplicity
_atom_site_calc_flag
_atom_site_refinement_flags
_atom_site_disorder_assembly
_atom_site_disorder_group
Te1 Te 0.44613(3) 0.48278(1) 0.09207(1) 0.02090(8) Uani 1.00 1 d . . .
Cl1 Cl 0.3335(1) 0.39033(6) 0.01954(3) 0.0385(2) Uani 1.00 1 d . . .
Cl2 Cl 0.5378(1) 0.57075(6) 0.17058(4) 0.0350(2) Uani 1.00 1 d . . .
O1 O 0.1393(4) 0.4293(2) 0.17847(9) 0.0350(6) Uani 1.00 1 d . . .
O2 O 0.6939(4) 0.3291(2) 0.10134(9) 0.0327(6) Uani 1.00 1 d . . .
C1 C 0.4112(5) 0.3720(2) 0.1394(1) 0.0231(7) Uani 1.00 1 d . . .
C2 C 0.2619(5) 0.3612(2) 0.1744(1) 0.0266(7) Uani 1.00 1 d . . .
C3 C 0.2518(5) 0.2821(2) 0.2023(1) 0.0313(8) Uani 1.00 1 d . . .
C4 C 0.3943(6) 0.2198(2) 0.1968(1) 0.0354(9) Uani 1.00 1 d . . .
C5 C 0.5455(5) 0.2315(2) 0.1641(1) 0.0313(9) Uani 1.00 1 d . . .
C6 C 0.5528(4) 0.3086(2) 0.1348(1) 0.0245(7) Uani 1.00 1 d . . .
C7 C -0.0183(6) 0.4208(3) 0.2130(1) 0.042(1) Uani 1.00 1 d . . .
C8 C 0.8373(7) 0.2657(3) 0.0902(1) 0.041(1) Uani 1.00 1 d . . .
C9 C 0.1792(5) 0.5564(2) 0.0920(1) 0.0253(8) Uani 1.00 1 d . . .
C10 C 0.2160(5) 0.6348(2) 0.0572(1) 0.0386(9) Uani 1.00 1 d . . .
C11 C 0.0039(6) 0.5051(3) 0.0774(1) 0.0326(9) Uani 1.00 1 d . . .
H1 H 0.1474(5) 0.2717(2) 0.2246(1) 0.038(1) Uiso 1.00 1 c . . .
H2 H 0.3863(6) 0.1668(2) 0.2161(1) 0.043(1) Uiso 1.00 1 c . . .
H3 H 0.6436(5) 0.1884(2) 0.1618(1) 0.037(1) Uiso 1.00 1 c . . .
H4 H -0.0935(6) 0.4730(3) 0.2123(1) 0.050(1) Uiso 1.00 1 c . . .
H5 H -0.0938(6) 0.3718(3) 0.2027(1) 0.050(1) Uiso 1.00 1 c . . .
H6 H 0.0276(6) 0.4111(3) 0.2467(1) 0.050(1) Uiso 1.00 1 c . . .
H7 H 0.7802(7) 0.2141(3) 0.0763(1) 0.049(1) Uiso 1.00 1 c . . .
H8 H 0.9025(7) 0.2511(3) 0.1208(1) 0.049(1) Uiso 1.00 1 c . . .
H9 H 0.9252(7) 0.2895(3) 0.0663(1) 0.049(1) Uiso 1.00 1 c . . .
H10 H 0.1604(5) 0.5786(2) 0.1256(1) 0.030(1) Uiso 1.00 1 c . . .
H11 H 0.1133(5) 0.6755(2) 0.0597(1) 0.046(1) Uiso 1.00 1 c . . .
H12 H 0.2269(5) 0.6148(2) 0.0229(1) 0.046(1) Uiso 1.00 1 c . . .
H13 H 0.3311(5) 0.6630(2) 0.0671(1) 0.047(1) Uiso 1.00 1 c . . .
H14 H -0.0062(6) 0.4543(3) 0.0986(1) 0.039(1) Uiso 1.00 1 c . . .
H15 H 0.0132(6) 0.4874(3) 0.0427(1) 0.039(1) Uiso 1.00 1 c . . .
H16 H -0.1060(6) 0.5411(3) 0.0818(1) 0.039(1) Uiso 1.00 1 c . . .

loop_
_atom_site_aniso_label
_atom_site_aniso_U_11
_atom_site_aniso_U_22
_atom_site_aniso_U_33
_atom_site_aniso_U_12
_atom_site_aniso_U_13
_atom_site_aniso_U_23
Te1 0.0171(2) 0.0224(2) 0.0232(2) 0.00145(6) 0.00378(6) 0.00439(6)
Cl1 0.0532(6) 0.0389(4) 0.0236(4) 0.0075(4) -0.0008(4) -0.0054(3)
Cl2 0.0351(5) 0.0299(4) 0.0399(5) -0.0069(3) -0.0093(3) -0.0001(3)
O1 0.029(1) 0.046(1) 0.030(1) 0.003(1) 0.013(1) 0.009(1)
O2 0.029(1) 0.030(1) 0.039(1) 0.008(1) 0.009(1) 0.005(1)
C1 0.025(1) 0.022(1) 0.022(1) -0.004(1) -0.001(1) 0.000(1)
C2 0.027(2) 0.035(2) 0.018(1) -0.007(1) -0.003(1) 0.000(1)
C3 0.037(2) 0.034(2) 0.022(1) -0.017(1) -0.006(1) 0.004(1)
C4 0.049(2) 0.028(2) 0.029(2) -0.015(2) -0.005(2) 0.005(1)
C5 0.040(2) 0.020(1) 0.033(2) -0.002(1) -0.010(1) 0.008(1)
C6 0.027(2) 0.025(1) 0.022(1) -0.003(1) -0.005(1) -0.001(1)
C7 0.029(2) 0.063(3) 0.034(2) -0.002(2) 0.013(2) 0.005(2)
C8 0.038(2) 0.032(2) 0.053(2) 0.012(2) 0.004(2) -0.009(1)
C9 0.021(2) 0.027(2) 0.028(2) 0.002(1) 0.003(1) -0.004(1)
C10 0.033(2) 0.030(2) 0.053(2) 0.005(1) 0.001(2) 0.014(1)
C11 0.024(2) 0.040(2) 0.034(2) 0.002(2) -0.001(2) 0.003(2)

loop_
_atom_type_symbol
_atom_type_description
_atom_type_scat_dispersion_real
_atom_type_scat_dispersion_imag
_atom_type_scat_source
C C 0.006 0.003
;
International Tables for Crystallography
(1992, Vol. C, Tables 4.2.6.8 and 6.1.1.4)
;
H H 0.000 0.000
;
International Tables for Crystallography
(1992, Vol. C, Table 6.1.1.4)
;
O O 0.017 0.010
;
International Tables for Crystallography
(1992, Vol. C, Tables 4.2.6.8 and 6.1.1.4)
;
Cl Cl 0.174 0.200
;
International Tables for Crystallography
(1992, Vol. C, Tables 4.2.6.8 and 6.1.1.4)
;
Te Te -0.474 1.812
;
International Tables for Crystallography
(1992, Vol. C, Tables 4.2.6.8 and 6.1.1.4)
;

loop_
_geom_angle_atom_site_label_1
_geom_angle_site_symmetry_1
_geom_angle_atom_site_label_2
_geom_angle_site_symmetry_2
_geom_angle_atom_site_label_3
_geom_angle_site_symmetry_3
_geom_angle
_geom_angle_publ_flag
Cl1 . Te1 . Cl2 . 174.95(3) yes
Cl1 . Te1 . C1 . 88.00(8) yes
Cl2 . Te1 . C1 . 88.25(8) yes
Cl1 . Te1 . C9 . 90.81(8) yes
Cl2 . Te1 . C9 . 87.12(8) yes
C1 . Te1 . C9 . 107.99(12) yes
C2 . O1 . C7 . 118.2(3) yes
C6 . O2 . C8 . 119.6(3) yes
Te1 . C1 . C2 . 124.5(2) yes
Te1 . C1 . C6 . 114.6(2) yes
C2 . C1 . C6 . 120.9(3) yes
O1 . C2 . C1 . 116.1(3) yes
O1 . C2 . C3 . 125.3(3) yes
C1 . C2 . C3 . 118.5(3) yes
C2 . C3 . C4 . 119.4(3) yes
C2 . C3 . H1 . 120.1(2) no
C4 . C3 . H1 . 120.57(19) no
C3 . C4 . C5 . 122.4(3) yes
C3 . C4 . H2 . 118.58(19) no
C5 . C4 . H2 . 119.0(2) no
C4 . C5 . C6 . 118.5(3) yes
C4 . C5 . H3 . 120.7(2) no
C6 . C5 . H3 . 120.8(2) no
O2 . C6 . C1 . 114.9(3) yes
O2 . C6 . C5 . 124.9(3) yes
C1 . C6 . C5 . 120.2(3) yes
O1 . C7 . H4 . 109.9(2) no
O1 . C7 . H5 . 108.7(2) no
H4 . C7 . H5 . 109.476(3) no
O1 . C7 . H6 . 109.8(2) no
H4 . C7 . H6 . 109.464 no
H5 . C7 . H6 . 109.471 no
O2 . C8 . H7 . 109.6(2) no
O2 . C8 . H8 . 108.96(18) no
H7 . C8 . H8 . 109.476(3) no
O2 . C8 . H9 . 109.82(19) no
H7 . C8 . H9 . 109.475 no
H8 . C8 . H9 . 109.474(3) no
Te1 . C9 . C10 . 104.7(2) yes
Te1 . C9 . C11 . 116.0(2) yes
C10 . C9 . C11 . 112.9(3) yes
Te1 . C9 . H10 . 107.41(7) no
C10 . C9 . H10 . 107.68(19) no
C11 . C9 . H10 . 107.65(19) no
C9 . C10 . H11 . 109.63(19) no
C9 . C10 . H12 . 109.45(19) no
H11 . C10 . H12 . 109.464 no
C9 . C10 . H13 . 109.34(19) no
H11 . C10 . H13 . 109.476(4) no
H12 . C10 . H13 . 109.468 no
C9 . C11 . H14 . 109.31(19) no
C9 . C11 . H15 . 109.42(19) no
H14 . C11 . H15 . 109.467(4) no
C9 . C11 . H16 . 109.7(2) no
H14 . C11 . H16 . 109.473 no
H15 . C11 . H16 . 109.476 no

loop_
_geom_bond_atom_site_label_1
_geom_bond_site_symmetry_1
_geom_bond_atom_site_label_2
_geom_bond_site_symmetry_2
_geom_bond_distance
_geom_bond_publ_flag
Te1 . Cl1 . 2.4876(8) yes
Te1 . Cl2 . 2.5321(9) yes
Te1 . C1 . 2.100(3) yes
Te1 . C9 . 2.178(3) yes
O1 . C2 . 1.347(4) yes
O1 . C7 . 1.434(4) yes
O2 . C6 . 1.357(4) yes
O2 . C8 . 1.420(4) yes
C1 . C2 . 1.399(4) yes
C1 . C6 . 1.385(4) yes
C2 . C3 . 1.404(4) yes
C3 . C4 . 1.381(5) yes
C3 . H1 . 0.950 no
C4 . C5 . 1.375(5) yes
C4 . H2 . 0.950 no
C5 . C6 . 1.398(4) yes
C5 . H3 . 0.950 no
C7 . H4 . 0.950 no
C7 . H5 . 0.950 no
C7 . H6 . 0.950 no
C8 . H7 . 0.950 no
C8 . H8 . 0.950 no
C8 . H9 . 0.950 no
C9 . C10 . 1.517(4) yes
C9 . C11 . 1.503(5) yes
C9 . H10 . 0.950 no
C10 . H11 . 0.950 no
C10 . H12 . 0.950 no
C10 . H13 . 0.950 no
C11 . H14 . 0.950 no
C11 . H15 . 0.950 no
C11 . H16 . 0.950 no

loop_
_geom_contact_atom_site_label_1
_geom_contact_site_symmetry_1
_geom_contact_atom_site_label_2
_geom_contact_site_symmetry_2
_geom_contact_distance
_geom_contact_publ_flag
Te1 . Cl1 . 2.4876(8) yes
Te1 . Cl1 2_665 3.8233(9) yes
Te1 . Cl2 . 2.5321(9) yes
Te1 . O1 . 3.225(2) yes
Te1 . O2 . 2.912(2) yes
Te1 . C1 . 2.100(3) yes
Te1 . C2 . 3.114(3) yes
Te1 . C6 . 2.959(3) yes
Te1 . C9 . 2.178(3) yes
Te1 . C10 . 2.954(3) yes
Te1 . C11 . 3.143(4) yes
Te1 . H10 . 2.624(3) no
Te1 . H11 . 3.830(3) no
Te1 . H12 . 3.104(3) no
Te1 . H13 . 2.918(3) no
Te1 . H14 . 3.205(4) no
Te1 . H15 . 3.300(4) no
Te1 . H16 1_655 3.274(4) no
Cl1 . O2 . 3.440(3) yes
Cl1 . C1 . 3.199(3) yes
Cl1 . C6 . 3.606(3) yes
Cl1 . C8 4_455 3.719(4) yes
Cl1 . C9 . 3.330(3) yes
Cl1 . C10 2_665 3.764(4) yes
Cl1 . C11 . 3.265(4) yes
Cl1 . C11 2_565 3.814(4) yes
Cl1 . H7 4_455 2.990(4) no
Cl1 . H9 1_455 3.467(5) no
Cl1 . H9 4_455 3.587(4) no
Cl1 . H11 3_545 3.437(3) no
Cl1 . H12 . 3.479(4) no
Cl1 . H12 2_665 3.278(4) no
Cl1 . H13 2_665 3.367(4) no
Cl1 . H14 . 3.300(4) no
Cl1 . H15 . 2.751(4) no
Cl1 . H15 2_565 3.463(4) no
Cl1 . H16 2_565 3.266(4) no
Cl2 . O1 . 3.525(3) yes
Cl2 . C1 . 3.240(3) yes
Cl2 . C2 . 3.716(3) yes
Cl2 . C5 3_655 3.806(4) yes
Cl2 . C7 8_555 3.820(4) yes
Cl2 . C8 3_655 3.729(4) yes
Cl2 . C9 . 3.256(3) yes
Cl2 . H1 3_555 3.595(3) no
Cl2 . H2 3_555 3.518(4) no
Cl2 . H2 6_655 3.347(3) no
Cl2 . H3 3_655 2.865(4) no
Cl2 . H4 1_655 3.173(5) no
Cl2 . H4 8_555 3.527(4) no
Cl2 . H6 8_555 3.245(5) no
Cl2 . H7 3_655 3.524(4) no
Cl2 . H8 3_655 3.052(4) no
Cl2 . H10 . 2.899(3) no
Cl2 . H13 . 3.375(4) no
Cl2 . H16 1_655 3.442(4) no
O1 . C1 . 2.331(4) yes
O1 . C2 . 1.347(4) yes
O1 . C3 . 2.444(4) yes
O1 . C4 . 3.671(5) yes
O1 . C6 . 3.613(4) yes
O1 . C7 . 1.434(4) yes
O1 . C7 8_555 3.722(4) yes
O1 . C9 . 2.984(4) yes
O1 . C11 . 3.036(5) yes
O1 . H1 . 2.675(4) no
O1 . H2 3_555 3.730(4) no
O1 . H4 . 1.972(5) no
O1 . H4 8_555 3.482(4) no
O1 . H5 . 1.958(5) no
O1 . H5 8_555 3.734(4) no
O1 . H6 . 1.971(4) no
O1 . H6 8_555 3.366(4) no
O1 . H8 1_455 3.508(5) no
O1 . H10 . 2.654(4) no
O1 . H14 . 2.358(5) no
O1 . H15 . 3.767(5) no
O1 . H16 . 3.496(5) no
O2 . C1 . 2.312(4) yes
O2 . C2 . 3.615(4) yes
O2 . C4 . 3.660(4) yes
O2 . C5 . 2.442(4) yes
O2 . C6 . 1.357(4) yes
O2 . C7 1_655 3.815(5) yes
O2 . C8 . 1.420(4) yes
O2 . C11 1_655 3.494(5) yes
O2 . H3 . 2.677(4) no
O2 . H5 1_655 3.111(5) no
O2 . H7 . 1.956(4) no
O2 . H8 . 1.948(5) no
O2 . H9 . 1.958(5) no
O2 . H11 3_545 3.351(5) no
O2 . H12 2_665 3.408(4) no
O2 . H14 1_655 2.831(5) no
O2 . H15 1_655 3.619(5) no
O2 . H16 1_655 3.538(5) no
C1 . C2 . 1.399(4) yes
C1 . C3 . 2.410(4) yes
C1 . C4 . 2.751(4) yes
C1 . C5 . 2.413(5) yes
C1 . C6 . 1.385(4) yes
C1 . C7 . 3.651(5) yes
C1 . C8 . 3.629(5) yes
C1 . C9 . 3.461(4) yes
C1 . H1 . 3.271(4) no
C1 . H2 . 3.701(4) no
C1 . H3 . 3.273(5) no
C1 . H6 8_555 3.147(5) no
C1 . H10 . 3.605(5) no
C1 . H11 3_545 3.637(5) no
C1 . H14 . 3.357(5) no
C2 . C3 . 1.404(4) yes
C2 . C4 . 2.404(5) yes
C2 . C5 . 2.806(5) yes
C2 . C6 . 2.422(5) yes
C2 . C7 . 2.388(5) yes
C2 . C7 8_555 3.448(5) yes
C2 . C9 . 3.703(4) yes
C2 . C11 . 3.803(5) yes
C2 . H1 . 2.052(4) no
C2 . H2 . 3.257(5) no
C2 . H3 . 3.756(5) no
C2 . H4 . 3.172(5) no
C2 . H4 8_555 3.563(5) no
C2 . H5 . 2.608(5) no
C2 . H5 8_555 3.379(5) no
C2 . H6 . 2.620(5) no
C2 . H6 8_555 2.884(5) no
C2 . H8 1_455 3.330(5) no
C2 . H10 . 3.600(5) no
C2 . H14 . 3.076(5) no
C3 . C4 . 1.381(5) yes
C3 . C4 8_455 3.762(5) yes
C3 . C5 . 2.414(5) yes
C3 . C6 . 2.782(5) yes
C3 . C7 . 2.841(6) yes
C3 . C7 8_555 3.452(5) yes
C3 . H1 . 0.950 no
C3 . H1 8_555 3.374(3) no
C3 . H2 . 2.016(5) no
C3 . H2 8_455 3.765(5) no
C3 . H3 . 3.269(5) no
C3 . H4 . 3.778(6) no
C3 . H4 8_555 3.810(5) no
C3 . H5 . 2.778(6) no
C3 . H5 8_555 3.033(5) no
C3 . H6 . 2.764(6) no
C3 . H6 8_555 3.055(5) no
C3 . H8 1_455 3.282(5) no
C3 . H10 3_545 3.727(5) no
C4 . C5 . 1.375(5) yes
C4 . C6 . 2.383(5) yes
C4 . C9 3_545 3.730(4) yes
C4 . H1 . 2.035(5) no
C4 . H1 8_555 2.828(5) no
C4 . H2 . 0.950 no
C4 . H3 . 2.031(6) no
C4 . H5 8_555 3.495(5) no
C4 . H6 8_555 3.382(5) no
C4 . H10 3_545 2.862(5) no
C4 . H11 3_545 3.653(5) no
C5 . C6 . 1.398(4) yes
C5 . C8 . 2.863(6) yes
C5 . C9 3_545 3.614(5) yes
C5 . C10 3_545 3.652(5) yes
C5 . H1 . 3.267(5) no
C5 . H1 8_555 3.062(5) no
C5 . H2 . 2.015(5) no
C5 . H3 . 0.950 no
C5 . H5 1_655 3.454(6) no
C5 . H6 8_555 3.586(6) no
C5 . H7 . 2.838(5) no
C5 . H8 . 2.763(6) no
C5 . H9 . 3.797(6) no
C5 . H10 3_545 2.907(5) no
C5 . H11 3_545 3.070(5) no
C5 . H13 3_545 3.807(5) no
C5 . H16 3_545 3.621(5) no
C6 . C8 . 2.401(5) yes
C6 . C10 3_545 3.822(5) yes
C6 . H1 . 3.732(5) no
C6 . H1 8_555 3.782(4) no
C6 . H2 . 3.241(5) no
C6 . H3 . 2.053(4) no
C6 . H5 1_655 3.196(5) no
C6 . H6 8_555 3.473(5) no
C6 . H7 . 2.633(5) no
C6 . H8 . 2.628(5) no
C6 . H9 . 3.182(5) no
C6 . H10 3_545 3.796(5) no
C6 . H11 3_545 3.047(5) no
C7 . C11 . 3.777(5) yes
C7 . H1 . 2.556(6) no
C7 . H1 8_455 3.640(5) no
C7 . H4 . 0.950 no
C7 . H4 8_555 3.649(4) no
C7 . H5 . 0.950 no
C7 . H5 8_555 3.779(5) no
C7 . H6 . 0.950 no
C7 . H6 8_455 3.358(2) no
C7 . H8 1_455 3.568(6) no
C7 . H10 . 3.538(5) no
C7 . H14 . 3.041(5) no
C8 . C10 3_645 3.806(6) yes
C8 . C11 1_655 3.821(6) yes
C8 . H3 . 2.594(6) no
C8 . H5 1_655 3.390(6) no
C8 . H7 . 0.950 no
C8 . H8 . 0.950 no
C8 . H9 . 0.950 no
C8 . H11 3_545 3.533(6) no
C8 . H12 2_665 3.499(5) no
C8 . H13 3_645 2.861(6) no
C8 . H14 1_655 3.065(6) no
C8 . H15 1_655 3.783(6) no
C8 . H16 3_545 3.772(6) no
C9 . C10 . 1.517(4) yes
C9 . C11 . 1.503(5) yes
C9 . H2 3_555 3.682(4) no
C9 . H3 3_555 3.529(5) no
C9 . H10 . 0.950 no
C9 . H11 . 2.043(4) no
C9 . H12 . 2.041(4) no
C9 . H13 . 2.039(5) no
C9 . H14 . 2.027(5) no
C9 . H15 . 2.028(5) no
C9 . H16 . 2.031(5) no
C10 . C11 . 2.518(5) yes
C10 . H3 3_555 3.811(5) no
C10 . H7 3_555 3.714(6) no
C10 . H7 3_655 3.765(6) no
C10 . H8 3_655 3.610(6) no
C10 . H9 2_665 3.570(5) no
C10 . H9 3_655 3.445(5) no
C10 . H10 . 2.020(4) no
C10 . H11 . 0.950 no
C10 . H12 . 0.950 no
C10 . H13 . 0.950 no
C10 . H14 . 3.325(5) no
C10 . H15 . 2.672(6) no
C10 . H15 2_565 3.584(6) no
C10 . H16 . 2.742(6) no
C11 . H3 3_555 3.692(5) no
C11 . H4 . 3.631(5) no
C11 . H7 3_555 3.736(6) no
C11 . H9 1_455 3.321(6) no
C11 . H10 . 2.007(5) no
C11 . H11 . 2.729(5) no
C11 . H12 . 2.690(5) no
C11 . H12 2_565 3.580(6) no
C11 . H13 . 3.323(6) no
C11 . H14 . 0.950 no
C11 . H15 . 0.950 no
C11 . H15 2_565 3.151(8) no
C11 . H16 . 0.950 no
H1 . H1 8_455 3.750(2) no
H1 . H1 8_555 3.750(2) no
H1 . H2 . 2.318(5) no
H1 . H2 8_455 2.877(5) no
H1 . H3 8_455 3.231(5) no
H1 . H4 . 3.498(6) no
H1 . H5 . 2.342(6) no
H1 . H5 8_555 3.035(5) no
H1 . H6 . 2.344(6) no
H1 . H6 8_555 3.482(5) no
H1 . H8 1_455 3.230(5) no
H2 . H3 . 2.321(5) no
H2 . H3 8_455 3.637(5) no
H2 . H4 3_545 3.274(6) no
H2 . H5 8_555 3.763(6) no
H2 . H10 3_545 2.740(4) no
H3 . H4 3_545 3.535(6) no
H3 . H5 1_655 3.498(6) no
H3 . H7 . 2.465(5) no
H3 . H8 . 2.312(6) no
H3 . H9 . 3.535(6) no
H3 . H10 3_545 2.864(5) no
H3 . H11 3_545 3.229(5) no
H3 . H16 3_545 3.069(5) no
H4 . H5 . 1.551 no
H4 . H6 . 1.551 no
H4 . H6 8_455 3.014(3) no
H4 . H10 . 3.300(5) no
H4 . H14 . 3.055(5) no
H4 . H16 . 3.571(5) no
H5 . H6 . 1.551 no
H5 . H6 8_455 3.026(3) no
H5 . H8 1_455 2.816(6) no
H5 . H9 1_455 3.786(5) no
H5 . H14 . 3.062(5) no
H6 . H6 8_455 3.5104(4) no
H6 . H6 8_555 3.5104(4) no
H7 . H8 . 1.551 no
H7 . H9 . 1.551 no
H7 . H11 3_545 2.854(6) no
H7 . H12 2_665 3.669(5) no
H7 . H13 3_645 2.843(6) no
H7 . H16 3_545 2.891(6) no
H8 . H9 . 1.55133(6) no
H8 . H13 3_645 2.691(6) no
H8 . H14 1_655 3.195(6) no
H9 . H11 2_665 3.352(5) no
H9 . H11 3_645 3.672(6) no
H9 . H12 2_665 2.947(5) no
H9 . H12 3_645 3.772(5) no
H9 . H13 3_645 2.566(5) no
H9 . H14 1_655 2.676(6) no
H9 . H15 1_655 3.118(6) no
H10 . H11 . 2.287(4) no
H10 . H12 . 2.783(5) no
H10 . H13 . 2.325(5) no
H10 . H14 . 2.324(5) no
H10 . H15 . 2.771(5) no
H10 . H16 . 2.264(5) no
H11 . H12 . 1.551 no
H11 . H13 . 1.55133(9) no
H11 . H14 . 3.596(5) no
H11 . H15 . 2.965(5) no
H11 . H15 2_565 3.749(6) no
H11 . H16 . 2.614(5) no
H12 . H13 . 1.551 no
H12 . H14 . 3.534(5) no
H12 . H14 2_565 3.689(6) no
H12 . H15 . 2.497(5) no
H12 . H15 2_565 2.860(6) no
H12 . H16 . 3.012(6) no
H12 . H16 2_565 3.716(6) no
H13 . H15 . 3.527(6) no
H13 . H16 . 3.598(6) no
H14 . H15 . 1.55113(6) no
H14 . H15 2_565 3.804(8) no
H14 . H16 . 1.551 no
H15 . H15 2_565 2.278(8) no
H15 . H16 . 1.551 no
H15 . H16 2_565 3.354(8) no

loop_
_geom_torsion_atom_site_label_1
_geom_torsion_site_symmetry_1
_geom_torsion_atom_site_label_2
_geom_torsion_site_symmetry_2
_geom_torsion_atom_site_label_3
_geom_torsion_site_symmetry_3
_geom_torsion_atom_site_label_4
_geom_torsion_site_symmetry_4
_geom_torsion
_geom_torsion_publ_flag
Cl1 . Te1 . C1 . C2 . -105.1(5) yes
Cl1 . Te1 . C1 . C6 . 76.4(4) yes
Cl2 . Te1 . C1 . C2 . 71.5(5) yes
Cl2 . Te1 . C1 . C6 . -107.0(4) yes
C9 . Te1 . C1 . C2 . -14.9(7) yes
C9 . Te1 . C1 . C6 . 166.6(4) yes
Cl1 . Te1 . C9 . C10 . -91.8(4) yes
Cl1 . Te1 . C9 . C11 . 33.4(5) yes
Cl2 . Te1 . C9 . C10 . 92.8(4) yes
Cl2 . Te1 . C9 . C11 . -142.0(4) yes
C1 . Te1 . C9 . C10 . -180.0(4) yes
C1 . Te1 . C9 . C11 . -54.8(6) yes
C7 . O1 . C2 . C1 . 178.8(4) yes
C7 . O1 . C2 . C3 . -1.8(8) yes
C8 . O2 . C6 . C1 . -174.4(4) yes
C8 . O2 . C6 . C5 . 6.8(8) yes
Te1 . C1 . C2 . O1 . -3.0(4) yes
Te1 . C1 . C2 . C3 . 177.6(3) yes
C6 . C1 . C2 . O1 . 175.4(4) yes
C6 . C1 . C2 . C3 . -4.0(6) yes
Te1 . C1 . C6 . O2 . 1.5(4) yes
Te1 . C1 . C6 . C5 . -179.7(3) yes
C2 . C1 . C6 . O2 . -177.0(4) yes
C2 . C1 . C6 . C5 . 1.8(7) yes
O1 . C2 . C3 . C4 . -175.7(4) yes
C1 . C2 . C3 . C4 . 3.7(6) yes
C2 . C3 . C4 . C5 . -1.2(7) yes
C3 . C4 . C5 . C6 . -1.0(7) yes
C4 . C5 . C6 . O2 . 179.5(4) yes
C4 . C5 . C6 . C1 . 0.7(7) yes

loop_
_cod_related_entry_id
_cod_related_entry_database
_cod_related_entry_code
1 ChemSpider 21146440
